data_4516902
loop_
_publ_author_name
'Zhu, Jing'
'Yuan, Yi'
'Wang, Shaozhong'
'Yao, Zhu-Jun'

_publ_section_title
;
 Synthesis of 2,3-Dialkylated Tartaric Acid Esters via Visible Light
 Photoredox-Catalyzed Reductive Dimerization of \a-Ketoesters.
;
_journal_issue 8
_journal_name_full 'ACS omega'
_journal_page_first 4665
_journal_page_last 4677
_journal_paper_doi 10.1021/acsomega.7b00749
_journal_volume 2
_journal_year 2017
_chemical_formula_sum 'C18 H30 O6'
_chemical_formula_weight 342.42
_space_group_IT_number 14
_space_group_name_Hall '-P 2ybc'
_space_group_name_H-M_alt 'P 1 21/c 1'
_symmetry_cell_setting monoclinic
_symmetry_space_group_name_H-M 'P 1 21/c 1'
_atom_sites_solution_hydrogens geom
_atom_sites_solution_primary direct
_atom_sites_solution_secondary difmap
_audit_creation_method SHELXL-97
_cell_angle_alpha 90.00
_cell_angle_beta 124.978(10)
_cell_angle_gamma 90.00
_cell_formula_units_Z 4
_cell_length_a 10.370(2)
_cell_length_b 16.668(4)
_cell_length_c 13.0761(18)
_cell_measurement_reflns_used 4130
_cell_measurement_temperature 293(2)
_cell_measurement_theta_max 27.59
_cell_measurement_theta_min 2.26
_cell_volume 1851.9(7)
_computing_structure_refinement 'SHELXL-97 (Sheldrick, 1997)'
_computing_structure_solution 'SHELXS-97 (Sheldrick, 1990)'
_diffrn_ambient_temperature 293(2)
_diffrn_measured_fraction_theta_full 0.961
_diffrn_measured_fraction_theta_max 0.961
_diffrn_measurement_device_type 'Bruker Apex Smart CCD'
_diffrn_radiation_monochromator graphite
_diffrn_radiation_source 'fine-focus sealed tube'
_diffrn_radiation_type MoK\a
_diffrn_radiation_wavelength 0.71073
_diffrn_reflns_av_R_equivalents 0.0394
_diffrn_reflns_av_sigmaI/netI 0.0577
_diffrn_reflns_limit_h_max 13
_diffrn_reflns_limit_h_min -12
_diffrn_reflns_limit_k_max 21
_diffrn_reflns_limit_k_min -14
_diffrn_reflns_limit_l_max 16
_diffrn_reflns_limit_l_min -16
_diffrn_reflns_number 10108
_diffrn_reflns_theta_full 27.59
_diffrn_reflns_theta_max 27.59
_diffrn_reflns_theta_min 2.26
_exptl_absorpt_coefficient_mu 0.091
_exptl_crystal_density_diffrn 1.228
_exptl_crystal_density_method 'not measured'
_exptl_crystal_description block
_exptl_crystal_F_000 744
_refine_diff_density_max 0.550
_refine_diff_density_min -0.182
_refine_diff_density_rms 0.048
_refine_ls_extinction_method none
_refine_ls_goodness_of_fit_ref 1.054
_refine_ls_hydrogen_treatment mixed
_refine_ls_matrix_type full
_refine_ls_number_parameters 219
_refine_ls_number_reflns 4130
_refine_ls_number_restraints 0
_refine_ls_restrained_S_all 1.054
_refine_ls_R_factor_all 0.1227
_refine_ls_R_factor_gt 0.0678
_refine_ls_shift/su_max 0.057
_refine_ls_shift/su_mean 0.008
_refine_ls_structure_factor_coef Fsqd
_refine_ls_weighting_details 'calc w=1/[\s^2^(Fo^2^)+(0.0877P)^2^+0.8524P] where P=(Fo^2^+2Fc^2^)/3'
_refine_ls_weighting_scheme calc
_refine_ls_wR_factor_gt 0.1821
_refine_ls_wR_factor_ref 0.2120
_reflns_number_gt 2283
_reflns_number_total 4130
_reflns_threshold_expression >2sigma(I)
_cod_data_source_file ao7b00749_si_002.cif
_cod_data_source_block 111111
_cod_original_cell_volume 1851.9(6)
_cod_original_sg_symbol_H-M P21/c
_cod_database_code 4516902

loop_
_symmetry_equiv_pos_as_xyz
'x, y, z'
'-x, y+1/2, -z+1/2'
'-x, -y, -z'
'x, -y-1/2, z-1/2'

loop_
_atom_site_label
_atom_site_type_symbol
_atom_site_fract_x
_atom_site_fract_y
_atom_site_fract_z
_atom_site_U_iso_or_equiv
_atom_site_adp_type
_atom_site_occupancy
_atom_site_symmetry_multiplicity
_atom_site_calc_flag
_atom_site_refinement_flags
O1 O 0.5331(2) 0.70575(12) 0.70619(18) 0.0462(5) Uani 1 1 d .
H1 H 0.5793 0.7071 0.7822 0.069 Uiso 1 1 d R
O2 O 0.8620(2) 0.76162(12) 0.68374(18) 0.0442(5) Uani 1 1 d .
H2 H 0.7970 0.7726 0.6100 0.066 Uiso 1 1 d R
O3 O 0.8330(3) 0.72640(17) 0.9367(2) 0.0671(7) Uani 1 1 d .
O4 O 1.0048(2) 0.79004(14) 0.91319(18) 0.0517(6) Uani 1 1 d .
O5 O 0.5689(2) 0.77976(13) 0.47063(19) 0.0499(6) Uani 1 1 d .
O6 O 0.3748(2) 0.72426(12) 0.47347(18) 0.0451(5) Uani 1 1 d .
C1 C 0.6106(3) 0.75701(17) 0.6706(3) 0.0408(7) Uani 1 1 d .
C2 C 0.7848(3) 0.72460(16) 0.7333(3) 0.0387(7) Uani 1 1 d .
C3 C 0.6020(3) 0.84578(17) 0.7064(3) 0.0436(7) Uani 1 1 d .
H3 H 0.6415 0.8439 0.7948 0.052 Uiso 1 1 calc R
C4 C 0.4325(4) 0.8744(2) 0.6378(3) 0.0601(9) Uani 1 1 d .
H4A H 0.3882 0.8795 0.5496 0.072 Uiso 1 1 calc R
H4B H 0.3714 0.8346 0.6469 0.072 Uiso 1 1 calc R
C5 C 0.7008(4) 0.90865(18) 0.6979(3) 0.0550(8) Uani 1 1 d .
H5A H 0.8096 0.8912 0.7453 0.066 Uiso 1 1 calc R
H5B H 0.6644 0.9150 0.6115 0.066 Uiso 1 1 calc R
C6 C 0.4196(5) 0.9542(2) 0.6866(4) 0.0761(12) Uani 1 1 d .
H6A H 0.3109 0.9719 0.6358 0.091 Uiso 1 1 calc R
H6B H 0.4499 0.9473 0.7713 0.091 Uiso 1 1 calc R
C7 C 0.6900(5) 0.9885(2) 0.7483(4) 0.0764(11) Uani 1 1 d .
H7A H 0.7484 1.0285 0.7365 0.092 Uiso 1 1 calc R
H7B H 0.7391 0.9834 0.8373 0.092 Uiso 1 1 calc R
C8 C 0.5210(5) 1.0174(2) 0.6854(4) 0.0844(13) Uani 1 1 d .
H8A H 0.5205 1.0648 0.7283 0.101 Uiso 1 1 calc R
H8B H 0.4779 1.0323 0.5998 0.101 Uiso 1 1 calc R
C9 C 0.7930(3) 0.63128(17) 0.7267(3) 0.0467(7) Uani 1 1 d .
H9 H 0.7418 0.6087 0.7640 0.056 Uiso 1 1 calc R
C10 C 0.7075(4) 0.59785(19) 0.5951(3) 0.0526(8) Uani 1 1 d .
H10A H 0.7476 0.6239 0.5523 0.063 Uiso 1 1 calc R
H10B H 0.5965 0.6107 0.5502 0.063 Uiso 1 1 calc R
C11 C 0.9642(4) 0.6024(2) 0.8058(3) 0.0594(9) Uani 1 1 d .
H11A H 1.0211 0.6279 0.7761 0.071 Uiso 1 1 calc R
H11B H 1.0131 0.6188 0.8917 0.071 Uiso 1 1 calc R
C12 C 0.7254(4) 0.50751(19) 0.5914(4) 0.0628(9) Uani 1 1 d .
H12A H 0.6693 0.4809 0.6210 0.075 Uiso 1 1 calc R
H12B H 0.6779 0.4909 0.5058 0.075 Uiso 1 1 calc R
C13 C 0.8943(4) 0.4815(2) 0.6698(4) 0.0728(11) Uani 1 1 d .
H13A H 0.8995 0.4234 0.6711 0.087 Uiso 1 1 calc R
H13B H 0.9471 0.5014 0.6332 0.087 Uiso 1 1 calc R
C14 C 0.9773(4) 0.5123(2) 0.8011(4) 0.0700(11) Uani 1 1 d .
H14A H 1.0876 0.4975 0.8477 0.084 Uiso 1 1 calc R
H14B H 0.9326 0.4870 0.8409 0.084 Uiso 1 1 calc R
C15 C 0.8755(3) 0.74698(19) 0.8719(3) 0.0449(7) Uani 1 1 d .
C17 C 0.2766(4) 0.7290(2) 0.3394(3) 0.0567(9) Uani 1 1 d .
H17A H 0.2779 0.7829 0.3139 0.085 Uiso 1 1 calc R
H17B H 0.1708 0.7144 0.3089 0.085 Uiso 1 1 calc R
H17C H 0.3157 0.6930 0.3058 0.085 Uiso 1 1 calc R
C18 C 0.5191(3) 0.75346(17) 0.5284(3) 0.0397(7) Uani 1 1 d .
C19 C 1.0979(4) 0.8105(3) 1.0442(3) 0.0771(12) Uani 1 1 d .
H19A H 1.0441 0.8507 1.0589 0.116 Uiso 1 1 calc R
H19B H 1.1982 0.8309 1.0681 0.116 Uiso 1 1 calc R
H19C H 1.1133 0.7636 1.0925 0.116 Uiso 1 1 calc R

loop_
_atom_site_aniso_label
_atom_site_aniso_U_11
_atom_site_aniso_U_22
_atom_site_aniso_U_33
_atom_site_aniso_U_23
_atom_site_aniso_U_13
_atom_site_aniso_U_12
O1 0.0449(11) 0.0591(13) 0.0382(12) 0.0040(10) 0.0260(10) -0.0107(9)
O2 0.0332(10) 0.0673(13) 0.0340(11) 0.0020(9) 0.0204(9) -0.0029(9)
O3 0.0560(14) 0.114(2) 0.0380(13) 0.0036(13) 0.0312(12) -0.0074(13)
O4 0.0391(11) 0.0779(15) 0.0288(11) -0.0072(10) 0.0140(10) -0.0119(10)
O5 0.0401(11) 0.0728(14) 0.0360(12) 0.0087(10) 0.0214(10) -0.0026(10)
O6 0.0352(10) 0.0621(13) 0.0336(11) 0.0001(9) 0.0170(9) -0.0052(9)
C1 0.0365(15) 0.0501(17) 0.0374(16) 0.0050(13) 0.0221(13) 0.0000(12)
C2 0.0353(14) 0.0461(16) 0.0360(16) 0.0031(13) 0.0212(13) 0.0010(12)
C3 0.0410(15) 0.0508(17) 0.0335(16) -0.0016(13) 0.0182(13) 0.0080(13)
C4 0.055(2) 0.066(2) 0.070(2) -0.0069(18) 0.0414(19) 0.0026(16)
C5 0.0565(19) 0.0507(18) 0.065(2) 0.0052(16) 0.0389(18) 0.0061(15)
C6 0.068(2) 0.078(3) 0.092(3) -0.002(2) 0.051(2) 0.022(2)
C7 0.087(3) 0.059(2) 0.099(3) -0.012(2) 0.063(3) -0.006(2)
C8 0.111(3) 0.049(2) 0.093(3) 0.001(2) 0.058(3) 0.023(2)
C9 0.0433(16) 0.0426(16) 0.059(2) 0.0012(14) 0.0326(16) 0.0033(13)
C10 0.0452(17) 0.0545(19) 0.052(2) -0.0048(15) 0.0241(16) 0.0042(14)
C11 0.0500(18) 0.060(2) 0.056(2) 0.0039(16) 0.0233(17) 0.0043(16)
C12 0.071(2) 0.0486(19) 0.077(2) -0.0071(18) 0.047(2) -0.0034(17)
C13 0.069(2) 0.049(2) 0.106(3) -0.006(2) 0.054(2) 0.0063(17)
C14 0.063(2) 0.069(2) 0.083(3) 0.026(2) 0.045(2) 0.0309(19)
C15 0.0369(15) 0.0601(19) 0.0373(17) 0.0032(14) 0.0211(14) 0.0063(13)
C17 0.0401(17) 0.079(2) 0.0349(18) -0.0025(16) 0.0121(15) -0.0012(16)
C18 0.0344(15) 0.0469(16) 0.0335(16) 0.0029(13) 0.0169(13) 0.0031(12)
C19 0.060(2) 0.115(3) 0.033(2) -0.018(2) 0.0132(18) -0.011(2)

loop_
_atom_type_symbol
_atom_type_description
_atom_type_scat_dispersion_real
_atom_type_scat_dispersion_imag
_atom_type_scat_source
C C 0.0033 0.0016 'International Tables Vol C Tables 4.2.6.8 and 6.1.1.4'
H H 0.0000 0.0000 'International Tables Vol C Tables 4.2.6.8 and 6.1.1.4'
O O 0.0106 0.0060 'International Tables Vol C Tables 4.2.6.8 and 6.1.1.4'

loop_
_geom_angle_atom_site_label_1
_geom_angle_atom_site_label_2
_geom_angle_atom_site_label_3
_geom_angle
C1 O1 H1 109.5
C2 O2 H2 109.5
C15 O4 C19 116.2(3)
C18 O6 C17 115.5(2)
O1 C1 C18 107.6(2)
O1 C1 C3 109.2(2)
C18 C1 C3 107.3(2)
O1 C1 C2 108.4(2)
C18 C1 C2 110.1(2)
C3 C1 C2 114.1(2)
O2 C2 C15 107.9(2)
O2 C2 C9 110.0(2)
C15 C2 C9 107.0(2)
O2 C2 C1 112.7(2)
C15 C2 C1 105.8(2)
C9 C2 C1 113.0(2)
C5 C3 C4 110.0(3)
C5 C3 C1 118.3(2)
C4 C3 C1 111.3(2)
C5 C3 H3 105.4
C4 C3 H3 105.4
C1 C3 H3 105.4
C6 C4 C3 112.2(3)
C6 C4 H4A 109.2
C3 C4 H4A 109.2
C6 C4 H4B 109.2
C3 C4 H4B 109.2
H4A C4 H4B 107.9
C7 C5 C3 110.7(3)
C7 C5 H5A 109.5
C3 C5 H5A 109.5
C7 C5 H5B 109.5
C3 C5 H5B 109.5
H5A C5 H5B 108.1
C8 C6 C4 112.5(3)
C8 C6 H6A 109.1
C4 C6 H6A 109.1
C8 C6 H6B 109.1
C4 C6 H6B 109.1
H6A C6 H6B 107.8
C5 C7 C8 113.0(3)
C5 C7 H7A 109.0
C8 C7 H7A 109.0
C5 C7 H7B 109.0
C8 C7 H7B 109.0
H7A C7 H7B 107.8
C6 C8 C7 111.7(3)
C6 C8 H8A 109.3
C7 C8 H8A 109.3
C6 C8 H8B 109.3
C7 C8 H8B 109.3
H8A C8 H8B 107.9
C10 C9 C11 110.4(3)
C10 C9 C2 114.4(3)
C11 C9 C2 110.7(2)
C10 C9 H9 107.0
C11 C9 H9 107.0
C2 C9 H9 107.0
C9 C10 C12 113.3(3)
C9 C10 H10A 108.9
C12 C10 H10A 108.9
C9 C10 H10B 108.9
C12 C10 H10B 108.9
H10A C10 H10B 107.7
C14 C11 C9 112.4(3)
C14 C11 H11A 109.1
C9 C11 H11A 109.1
C14 C11 H11B 109.1
C9 C11 H11B 109.1
H11A C11 H11B 107.9
C13 C12 C10 112.4(3)
C13 C12 H12A 109.1
C10 C12 H12A 109.1
C13 C12 H12B 109.1
C10 C12 H12B 109.1
H12A C12 H12B 107.9
C14 C13 C12 111.2(3)
C14 C13 H13A 109.4
C12 C13 H13A 109.4
C14 C13 H13B 109.4
C12 C13 H13B 109.4
H13A C13 H13B 108.0
C13 C14 C11 112.3(3)
C13 C14 H14A 109.1
C11 C14 H14A 109.1
C13 C14 H14B 109.1
C11 C14 H14B 109.1
H14A C14 H14B 107.9
O3 C15 O4 123.8(3)
O3 C15 C2 122.4(3)
O4 C15 C2 113.8(2)
O6 C17 H17A 109.5
O6 C17 H17B 109.5
H17A C17 H17B 109.5
O6 C17 H17C 109.5
H17A C17 H17C 109.5
H17B C17 H17C 109.5
O5 C18 O6 123.1(3)
O5 C18 C1 123.6(3)
O6 C18 C1 113.2(2)
O4 C19 H19A 109.5
O4 C19 H19B 109.5
H19A C19 H19B 109.5
O4 C19 H19C 109.5
H19A C19 H19C 109.5
H19B C19 H19C 109.5

loop_
_geom_bond_atom_site_label_1
_geom_bond_atom_site_label_2
_geom_bond_distance
O1 C1 1.422(3)
O1 H1 0.8200
O2 C2 1.427(3)
O2 H2 0.8200
O3 C15 1.208(4)
O4 C15 1.332(4)
O4 C19 1.444(4)
O5 C18 1.215(3)
O6 C18 1.326(3)
O6 C17 1.439(3)
C1 C18 1.529(4)
C1 C3 1.570(4)
C1 C2 1.590(4)
C2 C15 1.534(4)
C2 C9 1.563(4)
C3 C5 1.514(4)
C3 C4 1.521(4)
C3 H3 0.9800
C4 C6 1.514(5)
C4 H4A 0.9700
C4 H4B 0.9700
C5 C7 1.518(5)
C5 H5A 0.9700
C5 H5B 0.9700
C6 C8 1.495(6)
C6 H6A 0.9700
C6 H6B 0.9700
C7 C8 1.525(6)
C7 H7A 0.9700
C7 H7B 0.9700
C8 H8A 0.9700
C8 H8B 0.9700
C9 C10 1.519(4)
C9 C11 1.532(4)
C9 H9 0.9800
C10 C12 1.521(4)
C10 H10A 0.9700
C10 H10B 0.9700
C11 C14 1.514(5)
C11 H11A 0.9700
C11 H11B 0.9700
C12 C13 1.500(5)
C12 H12A 0.9700
C12 H12B 0.9700
C13 C14 1.502(5)
C13 H13A 0.9700
C13 H13B 0.9700
C14 H14A 0.9700
C14 H14B 0.9700
C17 H17A 0.9600
C17 H17B 0.9600
C17 H17C 0.9600
C19 H19A 0.9600
C19 H19B 0.9600
C19 H19C 0.9600

loop_
_geom_torsion_atom_site_label_1
_geom_torsion_atom_site_label_2
_geom_torsion_atom_site_label_3
_geom_torsion_atom_site_label_4
_geom_torsion
O1 C1 C2 O2 168.0(2)
C18 C1 C2 O2 50.6(3)
C3 C1 C2 O2 -70.1(3)
O1 C1 C2 C15 -74.3(3)
C18 C1 C2 C15 168.3(2)
C3 C1 C2 C15 47.6(3)
O1 C1 C2 C9 42.5(3)
C18 C1 C2 C9 -74.9(3)
C3 C1 C2 C9 164.4(2)
O1 C1 C3 C5 169.5(2)
C18 C1 C3 C5 -74.2(3)
C2 C1 C3 C5 48.1(4)
O1 C1 C3 C4 -61.7(3)
C18 C1 C3 C4 54.6(3)
C2 C1 C3 C4 176.9(3)
C5 C3 C4 C6 -56.5(4)
C1 C3 C4 C6 170.4(3)
C4 C3 C5 C7 56.3(4)
C1 C3 C5 C7 -174.3(3)
C3 C4 C6 C8 54.3(5)
C3 C5 C7 C8 -54.8(4)
C4 C6 C8 C7 -50.8(5)
C5 C7 C8 C6 51.7(5)
O2 C2 C9 C10 -63.5(3)
C15 C2 C9 C10 179.6(2)
C1 C2 C9 C10 63.5(3)
O2 C2 C9 C11 62.0(3)
C15 C2 C9 C11 -55.0(3)
C1 C2 C9 C11 -171.1(3)
C11 C9 C10 C12 51.0(4)
C2 C9 C10 C12 176.6(3)
C10 C9 C11 C14 -51.9(4)
C2 C9 C11 C14 -179.6(3)
C9 C10 C12 C13 -52.8(4)
C10 C12 C13 C14 53.6(4)
C12 C13 C14 C11 -55.1(4)
C9 C11 C14 C13 54.9(4)
C19 O4 C15 O3 1.4(5)
C19 O4 C15 C2 -178.0(3)
O2 C2 C15 O3 177.1(3)
C9 C2 C15 O3 -64.6(4)
C1 C2 C15 O3 56.2(4)
O2 C2 C15 O4 -3.6(3)
C9 C2 C15 O4 114.8(3)
C1 C2 C15 O4 -124.4(3)
C17 O6 C18 O5 -2.8(4)
C17 O6 C18 C1 172.4(2)
O1 C1 C18 O5 -167.3(3)
C3 C1 C18 O5 75.3(3)
C2 C1 C18 O5 -49.4(4)
O1 C1 C18 O6 17.5(3)
C3 C1 C18 O6 -99.9(3)
C2 C1 C18 O6 135.4(2)
